data_4309361
loop_
_publ_author_name
'Alexander Jagst'
'Agustin S\'anchez'
'Ezequiel M. V\'azquez-L\'opez'
'Ulrich Abram'

_publ_contact_author
;
      Ulrich Abram
      Free University of Berlin     
      Institute of Chemistry             
      Fabeckstrasse 34-36                     
      D-14195 Berlin         
      Germany                          
;
_publ_contact_author_email abram@chemie.fu-berlin.de
_publ_contact_author_fax '0049 (0)30 838 52676'
_publ_contact_author_phone '0049 (0)30 838 54002'
_publ_section_title
;
Controlled Ligand Deprotonation in Lanthanide Chelates with Asymmetric
Semicarbazone/Benzoylhydrazone or Semicarbazone/Thiosemicarbazone
Coordination Spheres
;
_journal_name_full 'Inorganic Chemistry'
_journal_page_first 5738
_journal_page_last 5744
_journal_paper_doi 10.1021/ic050556t
_journal_volume 44
_journal_year 2005
_chemical_formula_moiety '[Ce(HDAPBHPSC)2]2SO4*7EtOH'
_chemical_formula_sum 'C110 H138 Ce2 N24 O21 S'
_chemical_formula_weight 2444.74
_chemical_name_common '[Ce(HDAPBHPSC)2]2SO4*7EtOH'
_chemical_name_systematic
;
Bis(2,6-diacetylpyridin-benzoylhydrazonato-4-phenylsemicarbazone)-
cerium(III)-sulfate ethanol solvate
;
_space_group_IT_number 14
_symmetry_cell_setting monoclinic
_symmetry_space_group_name_Hall '-P 2yn'
_symmetry_space_group_name_H-M 'P 1 21/n 1'
_atom_sites_solution_hydrogens geom
_atom_sites_solution_primary direct
_atom_sites_solution_secondary difmap
_audit_creation_method SHELXL-97
_cell_angle_alpha 90.000(5)
_cell_angle_beta 93.067(5)
_cell_angle_gamma 90.000(5)
_cell_formula_units_Z 4
_cell_length_a 23.169(5)
_cell_length_b 20.064(5)
_cell_length_c 25.288(5)
_cell_measurement_reflns_used 1011
_cell_measurement_temperature 173(2)
_cell_measurement_theta_max 27.188
_cell_measurement_theta_min 2.531
_cell_volume 11739(5)
_computing_cell_refinement 'Bruker Smart'
_computing_data_collection 'Bruker Smart'
_computing_data_reduction 'Bruker Smart'
_computing_structure_refinement 'SHELXL-97 (Sheldrick, 1997)'
_computing_structure_solution SIR97
_diffrn_ambient_temperature 173(2)
_diffrn_measured_fraction_theta_full 1.000
_diffrn_measured_fraction_theta_max 1.000
_diffrn_measurement_device_type 'ccd area detector'
_diffrn_measurement_method 'phi and omega scans'
_diffrn_radiation_monochromator graphite
_diffrn_radiation_source 'fine-focus sealed tube'
_diffrn_radiation_type MoK\a
_diffrn_radiation_wavelength 0.71069
_diffrn_reflns_av_R_equivalents 0.0421
_diffrn_reflns_av_sigmaI/netI 0.0444
_diffrn_reflns_limit_h_max 27
_diffrn_reflns_limit_h_min -27
_diffrn_reflns_limit_k_max 23
_diffrn_reflns_limit_k_min -23
_diffrn_reflns_limit_l_max 29
_diffrn_reflns_limit_l_min -25
_diffrn_reflns_number 94435
_diffrn_reflns_theta_full 24.71
_diffrn_reflns_theta_max 24.71
_diffrn_reflns_theta_min 1.16
_diffrn_standards_interval_time '20sec / frame'
_exptl_absorpt_coefficient_mu 0.860
_exptl_absorpt_correction_T_max 1.000000
_exptl_absorpt_correction_T_min 0.846705
_exptl_absorpt_correction_type empirical
_exptl_absorpt_process_details SADABS
_exptl_crystal_colour orange
_exptl_crystal_density_diffrn 1.383
_exptl_crystal_density_method 'not measured'
_exptl_crystal_description prism
_exptl_crystal_F_000 5064
_exptl_crystal_size_max 0.64
_exptl_crystal_size_mid 0.1
_exptl_crystal_size_min 0.05
_refine_diff_density_max 0.709
_refine_diff_density_min -0.497
_refine_diff_density_rms 0.083
_refine_ls_extinction_method none
_refine_ls_goodness_of_fit_ref 0.979
_refine_ls_hydrogen_treatment mixed
_refine_ls_matrix_type full
_refine_ls_number_parameters 1475
_refine_ls_number_reflns 20010
_refine_ls_number_restraints 0
_refine_ls_restrained_S_all 0.979
_refine_ls_R_factor_all 0.0522
_refine_ls_R_factor_gt 0.0287
_refine_ls_shift/su_max 0.129
_refine_ls_shift/su_mean 0.002
_refine_ls_structure_factor_coef Fsqd
_refine_ls_weighting_details 'calc w=1/[\s^2^(Fo^2^)+(0.0453P)^2^+0.0000P] where P=(Fo^2^+2Fc^2^)/3'
_refine_ls_weighting_scheme calc
_refine_ls_wR_factor_gt 0.0674
_refine_ls_wR_factor_ref 0.0807
_reflns_number_gt 14854
_reflns_number_total 20010
_reflns_threshold_expression >2sigma(I)
_cod_data_source_file ic050556tsi20050411_050949_2.cif
_cod_data_source_block ce4(l8)2
_cod_database_code 4309361

loop_
_symmetry_equiv_pos_as_xyz
'x, y, z'
'-x+1/2, y+1/2, -z+1/2'
'-x, -y, -z'
'x-1/2, -y-1/2, z-1/2'

loop_
_atom_site_label
_atom_site_type_symbol
_atom_site_fract_x
_atom_site_fract_y
_atom_site_fract_z
_atom_site_U_iso_or_equiv
_atom_site_adp_type
_atom_site_occupancy
_atom_site_symmetry_multiplicity
_atom_site_calc_flag
_atom_site_refinement_flags
_atom_site_disorder_assembly
_atom_site_disorder_group
Ce1 Ce 0.599724(7) 0.979362(8) 0.220024(7) 0.02161(5) Uani 1 1 d . . .
O18 O 0.60574(9) 0.89647(11) 0.14537(9) 0.0331(5) Uani 1 1 d . . .
O28 O 0.67727(9) 1.05045(11) 0.25366(9) 0.0349(6) Uani 1 1 d . . .
O48 O 0.53696(9) 1.07041(11) 0.17715(9) 0.0309(5) Uani 1 1 d . . .
O58 O 0.57151(9) 0.89948(12) 0.28511(9) 0.0396(6) Uani 1 1 d . . .
N1 N 0.49128(10) 0.99546(12) 0.26124(10) 0.0254(6) Uani 1 1 d . . .
N2 N 0.50225(10) 0.91389(12) 0.17882(10) 0.0254(6) Uani 1 1 d . . .
N3 N 0.51010(12) 0.87566(14) 0.13513(11) 0.0290(7) Uani 1 1 d . . .
N4 N 0.58066(11) 1.07392(12) 0.29335(10) 0.0249(6) Uani 1 1 d . . .
N5 N 0.62469(10) 1.12017(12) 0.30523(10) 0.0263(6) Uani 1 1 d . . .
N6 N 0.57225(11) 0.82765(13) 0.07888(10) 0.0295(6) Uani 1 1 d . . .
H6 H 0.5415 0.8107 0.0638 0.035 Uiso 1 1 calc R . .
N31 N 0.70810(10) 0.96375(13) 0.17728(10) 0.0270(6) Uani 1 1 d . . .
N32 N 0.63208(11) 1.04861(13) 0.13045(10) 0.0276(6) Uani 1 1 d . . .
N33 N 0.59216(11) 1.09255(14) 0.10829(12) 0.0324(7) Uani 1 1 d . . .
N34 N 0.67518(11) 0.88761(13) 0.25814(10) 0.0290(6) Uani 1 1 d . . .
N35 N 0.65827(12) 0.84456(13) 0.29745(11) 0.0330(7) Uani 1 1 d . . .
N36 N 0.50572(11) 1.14558(12) 0.11417(10) 0.0272(6) Uani 1 1 d . . .
H36 H 0.5128 1.1609 0.0834 0.033 Uiso 1 1 calc R . .
C2 C 0.44781(13) 0.95318(16) 0.24803(13) 0.0284(7) Uani 1 1 d . . .
C3 C 0.39879(14) 0.94821(18) 0.27747(15) 0.0411(9) Uani 1 1 d . . .
H3 H 0.3693 0.9185 0.2676 0.049 Uiso 1 1 calc R . .
C4 C 0.39481(16) 0.98778(19) 0.32122(17) 0.0506(11) Uani 1 1 d . . .
H4 H 0.3630 0.9844 0.3420 0.061 Uiso 1 1 calc R . .
C5 C 0.43796(15) 1.03236(18) 0.33416(16) 0.0442(10) Uani 1 1 d . . .
H5 H 0.4350 1.0607 0.3630 0.053 Uiso 1 1 calc R . .
C6 C 0.48595(13) 1.03499(15) 0.30403(13) 0.0282(7) Uani 1 1 d . . .
C7 C 0.53377(13) 1.08168(15) 0.31753(12) 0.0271(7) Uani 1 1 d . . .
C8 C 0.52446(15) 1.13438(19) 0.35863(15) 0.0471(10) Uani 1 1 d . . .
H8A H 0.5587 1.1611 0.3635 0.071 Uiso 1 1 calc R . .
H8B H 0.5162 1.1135 0.3915 0.071 Uiso 1 1 calc R . .
H8C H 0.4925 1.1622 0.3470 0.071 Uiso 1 1 calc R . .
C9 C 0.45335(13) 0.91102(16) 0.20055(13) 0.0292(8) Uani 1 1 d . . .
C10 C 0.40363(15) 0.86721(19) 0.18253(15) 0.0468(10) Uani 1 1 d . . .
H10A H 0.4135 0.8428 0.1516 0.070 Uiso 1 1 calc R . .
H10B H 0.3702 0.8943 0.1742 0.070 Uiso 1 1 calc R . .
H10C H 0.3954 0.8366 0.2103 0.070 Uiso 1 1 calc R . .
C11 C 0.62559(13) 0.81033(15) 0.05783(12) 0.0271(7) Uani 1 1 d . . .
C12 C 0.67277(14) 0.85316(16) 0.05866(13) 0.0309(8) Uani 1 1 d . . .
H12 H 0.6705 0.8951 0.0741 0.037 Uiso 1 1 calc R . .
C13 C 0.72295(15) 0.83329(18) 0.03646(13) 0.0378(9) Uani 1 1 d . . .
H13 H 0.7547 0.8617 0.0378 0.045 Uiso 1 1 calc R . .
C14 C 0.72685(16) 0.77203(19) 0.01226(15) 0.0441(9) Uani 1 1 d . . .
H14 H 0.7605 0.7596 -0.0036 0.053 Uiso 1 1 calc R . .
C15 C 0.68047(16) 0.72991(19) 0.01196(15) 0.0478(10) Uani 1 1 d . . .
H15 H 0.6830 0.6881 -0.0036 0.057 Uiso 1 1 calc R . .
C16 C 0.63003(15) 0.74835(17) 0.03437(14) 0.0397(9) Uani 1 1 d . . .
H16 H 0.5989 0.7191 0.0337 0.048 Uiso 1 1 calc R . .
C17 C 0.56542(13) 0.86860(15) 0.12078(12) 0.0256(7) Uani 1 1 d . . .
C21 C 0.72320(13) 1.14648(15) 0.29034(12) 0.0273(7) Uani 1 1 d . . .
C22 C 0.72863(15) 1.19060(17) 0.33248(14) 0.0375(8) Uani 1 1 d . . .
H22 H 0.6994 1.1935 0.3562 0.045 Uiso 1 1 calc R . .
C23 C 0.77748(16) 1.23051(19) 0.33966(15) 0.0468(10) Uani 1 1 d . . .
H23 H 0.7810 1.2595 0.3684 0.056 Uiso 1 1 calc R . .
C24 C 0.82016(16) 1.22731(19) 0.30474(16) 0.0493(10) Uani 1 1 d . . .
H24 H 0.8525 1.2545 0.3095 0.059 Uiso 1 1 calc R . .
C25 C 0.81558(15) 1.18406(19) 0.26250(15) 0.0456(10) Uani 1 1 d . . .
H25 H 0.8448 1.1820 0.2387 0.055 Uiso 1 1 calc R . .
C26 C 0.76730(14) 1.14347(17) 0.25550(14) 0.0368(8) Uani 1 1 d . . .
H26 H 0.7645 1.1139 0.2271 0.044 Uiso 1 1 calc R . .
C27 C 0.67210(13) 1.10207(15) 0.28217(12) 0.0254(7) Uani 1 1 d . . .
Ce2 Ce 0.771426(7) 0.999878(8) 0.593006(7) 0.02201(5) Uani 1 1 d . . .
O78 O 0.85445(9) 0.92398(11) 0.61582(9) 0.0329(5) Uani 1 1 d . . .
O88 O 0.73117(10) 1.08475(11) 0.64657(9) 0.0356(6) Uani 1 1 d . . .
O108 O 0.83223(10) 1.03827(11) 0.51806(9) 0.0365(6) Uani 1 1 d . . .
O118 O 0.68656(9) 0.92994(12) 0.58715(9) 0.0367(6) Uani 1 1 d . . .
N61 N 0.72240(10) 0.98551(12) 0.49182(10) 0.0251(6) Uani 1 1 d . . .
N62 N 0.79460(10) 0.89147(12) 0.53050(10) 0.0240(6) Uani 1 1 d . . .
N63 N 0.83109(11) 0.84495(14) 0.55455(11) 0.0268(6) Uani 1 1 d . . .
N64 N 0.70602(12) 1.09658(13) 0.54846(11) 0.0322(7) Uani 1 1 d . . .
N65 N 0.69486(12) 1.15239(13) 0.57914(12) 0.0364(7) Uani 1 1 d . . .
N66 N 0.90568(11) 0.82737(13) 0.61666(10) 0.0296(6) Uani 1 1 d . . .
H66 H 0.9132 0.7929 0.5980 0.036 Uiso 1 1 calc R . .
N91 N 0.82304(11) 1.02342(13) 0.69573(10) 0.0281(6) Uani 1 1 d . . .
N92 N 0.87312(11) 1.07421(13) 0.61218(11) 0.0305(6) Uani 1 1 d . . .
N93 N 0.90217(13) 1.08990(15) 0.56837(12) 0.0360(7) Uani 1 1 d . . .
N94 N 0.73935(12) 0.93376(13) 0.67792(11) 0.0316(7) Uani 1 1 d . . .
N95 N 0.69981(12) 0.88156(14) 0.66924(11) 0.0365(7) Uani 1 1 d . . .
N96 N 0.91012(12) 1.08186(14) 0.47907(11) 0.0373(7) Uani 1 1 d . . .
H96 H 0.9418 1.1035 0.4857 0.045 Uiso 1 1 calc R . .
C32 C 0.72451(13) 0.99938(17) 0.13556(13) 0.0314(8) Uani 1 1 d . . .
C33 C 0.77842(15) 0.99090(19) 0.11431(16) 0.0459(10) Uani 1 1 d . . .
H33 H 0.7888 1.0161 0.0854 0.055 Uiso 1 1 calc R . .
C34 C 0.81556(16) 0.9448(2) 0.13682(18) 0.0573(12) Uani 1 1 d . . .
H34 H 0.8513 0.9376 0.1228 0.069 Uiso 1 1 calc R . .
C35 C 0.80012(15) 0.9095(2) 0.17973(17) 0.0520(11) Uani 1 1 d . . .
H35 H 0.8253 0.8784 0.1955 0.062 Uiso 1 1 calc R . .
C36 C 0.74606(13) 0.92047(16) 0.19992(13) 0.0317(8) Uani 1 1 d . . .
C37 C 0.72806(14) 0.88149(16) 0.24562(13) 0.0322(8) Uani 1 1 d . . .
C38 C 0.77155(15) 0.83672(19) 0.27440(16) 0.0479(10) Uani 1 1 d . . .
H38A H 0.7537 0.8148 0.3031 0.072 Uiso 1 1 calc R . .
H38B H 0.8036 0.8629 0.2881 0.072 Uiso 1 1 calc R . .
H38C H 0.7850 0.8039 0.2503 0.072 Uiso 1 1 calc R . .
C39 C 0.68255(14) 1.04764(18) 0.11150(13) 0.0349(8) Uani 1 1 d . . .
C40 C 0.69999(17) 1.0928(2) 0.06795(19) 0.0758(16) Uani 1 1 d . . .
H40A H 0.6680 1.1210 0.0571 0.114 Uiso 1 1 calc R . .
H40B H 0.7110 1.0666 0.0384 0.114 Uiso 1 1 calc R . .
H40C H 0.7321 1.1199 0.0805 0.114 Uiso 1 1 calc R . .
C41 C 0.45532(13) 1.16964(15) 0.13724(13) 0.0286(7) Uani 1 1 d . . .
C42 C 0.44456(15) 1.16163(18) 0.19022(14) 0.0400(9) Uani 1 1 d . . .
H42 H 0.4702 1.1376 0.2125 0.048 Uiso 1 1 calc R . .
C43 C 0.39563(17) 1.1895(2) 0.20977(17) 0.0530(11) Uani 1 1 d . . .
H43 H 0.3887 1.1841 0.2454 0.064 Uiso 1 1 calc R . .
C44 C 0.35706(17) 1.22487(19) 0.17807(18) 0.0527(11) Uani 1 1 d . . .
H44 H 0.3245 1.2437 0.1920 0.063 Uiso 1 1 calc R . .
C45 C 0.36710(16) 1.2323(2) 0.12530(17) 0.0513(11) Uani 1 1 d . . .
H45 H 0.3409 1.2558 0.1033 0.062 Uiso 1 1 calc R . .
C46 C 0.41586(15) 1.20501(17) 0.10473(15) 0.0411(9) Uani 1 1 d . . .
H46 H 0.4223 1.2103 0.0690 0.049 Uiso 1 1 calc R . .
C47 C 0.54371(13) 1.10090(15) 0.13577(13) 0.0260(7) Uani 1 1 d . . .
C51 C 0.57718(16) 0.80478(17) 0.34221(13) 0.0371(8) Uani 1 1 d . . .
C52 C 0.60916(18) 0.75437(18) 0.36642(14) 0.0479(10) Uani 1 1 d . . .
H52 H 0.6485 0.7513 0.3612 0.058 Uiso 1 1 calc R . .
C53 C 0.5832(2) 0.7080(2) 0.39853(16) 0.0602(12) Uani 1 1 d . . .
H53 H 0.6051 0.6741 0.4146 0.072 Uiso 1 1 calc R . .
C54 C 0.5253(2) 0.7125(2) 0.40644(17) 0.0672(14) Uani 1 1 d . . .
H54 H 0.5079 0.6817 0.4280 0.081 Uiso 1 1 calc R . .
C55 C 0.4931(2) 0.7621(2) 0.38271(17) 0.0678(13) Uani 1 1 d . . .
H55 H 0.4538 0.7650 0.3881 0.081 Uiso 1 1 calc R . .
C56 C 0.51890(17) 0.8083(2) 0.35046(16) 0.0543(11) Uani 1 1 d . . .
H56 H 0.4966 0.8419 0.3343 0.065 Uiso 1 1 calc R . .
C57 C 0.60360(14) 0.85412(16) 0.30564(13) 0.0313(8) Uani 1 1 d . . .
C62 C 0.72874(13) 0.92902(16) 0.46379(12) 0.0277(7) Uani 1 1 d . . .
C63 C 0.70597(16) 0.92220(18) 0.41218(14) 0.0406(9) Uani 1 1 d . . .
H63 H 0.7096 0.8821 0.3942 0.049 Uiso 1 1 calc R . .
C64 C 0.67801(18) 0.97519(19) 0.38805(15) 0.0504(11) Uani 1 1 d . . .
H64 H 0.6641 0.9721 0.3529 0.060 Uiso 1 1 calc R . .
C65 C 0.67067(17) 1.03295(18) 0.41625(14) 0.0462(10) Uani 1 1 d . . .
H65 H 0.6511 1.0690 0.4007 0.055 Uiso 1 1 calc R . .
C66 C 0.69291(14) 1.03654(16) 0.46842(13) 0.0318(8) Uani 1 1 d . . .
C67 C 0.68330(15) 1.09632(16) 0.50087(14) 0.0340(8) Uani 1 1 d . . .
C68 C 0.64703(17) 1.15154(18) 0.47763(15) 0.0491(10) Uani 1 1 d . . .
H68A H 0.6445 1.1867 0.5032 0.074 Uiso 1 1 calc R . .
H68B H 0.6090 1.1351 0.4681 0.074 Uiso 1 1 calc R . .
H68C H 0.6643 1.1684 0.4466 0.074 Uiso 1 1 calc R . .
C69 C 0.76275(13) 0.87446(15) 0.48942(12) 0.0256(7) Uani 1 1 d . . .
C70 C 0.75872(15) 0.80583(16) 0.46625(14) 0.0393(9) Uani 1 1 d . . .
H70A H 0.7830 0.7761 0.4872 0.059 Uiso 1 1 calc R . .
H70B H 0.7711 0.8068 0.4306 0.059 Uiso 1 1 calc R . .
H70C H 0.7194 0.7906 0.4660 0.059 Uiso 1 1 calc R . .
C71 C 0.93870(14) 0.83568(16) 0.66527(13) 0.0293(8) Uani 1 1 d . . .
C72 C 0.98495(15) 0.79278(18) 0.67468(14) 0.0408(9) Uani 1 1 d . . .
H72 H 0.9949 0.7629 0.6485 0.049 Uiso 1 1 calc R . .
C73 C 1.01633(17) 0.7940(2) 0.72240(15) 0.0506(11) Uani 1 1 d . . .
H73 H 1.0467 0.7643 0.7286 0.061 Uiso 1 1 calc R . .
C74 C 1.00327(16) 0.83874(19) 0.76099(15) 0.0479(10) Uani 1 1 d . . .
H74 H 1.0247 0.8397 0.7931 0.058 Uiso 1 1 calc R . .
C75 C 0.95819(16) 0.88193(19) 0.75142(14) 0.0425(9) Uani 1 1 d . . .
H75 H 0.9492 0.9124 0.7774 0.051 Uiso 1 1 calc R . .
C76 C 0.92566(15) 0.88131(17) 0.70397(13) 0.0363(8) Uani 1 1 d . . .
H76 H 0.8953 0.9112 0.6981 0.044 Uiso 1 1 calc R . .
C77 C 0.86375(13) 0.86843(15) 0.59698(12) 0.0246(7) Uani 1 1 d . . .
C81 C 0.70173(14) 1.19348(16) 0.66811(14) 0.0350(8) Uani 1 1 d . . .
C82 C 0.72381(15) 1.18525(18) 0.71965(15) 0.0415(9) Uani 1 1 d . . .
H82 H 0.7435 1.1462 0.7289 0.050 Uiso 1 1 calc R . .
C83 C 0.71711(18) 1.2340(2) 0.75772(17) 0.0534(11) Uani 1 1 d . . .
H83 H 0.7327 1.2281 0.7921 0.064 Uiso 1 1 calc R . .
C84 C 0.6873(2) 1.2908(2) 0.7440(2) 0.0716(14) Uani 1 1 d . . .
H84 H 0.6821 1.3235 0.7694 0.086 Uiso 1 1 calc R . .
C85 C 0.6651(2) 1.2998(2) 0.6934(2) 0.0780(15) Uani 1 1 d . . .
H85 H 0.6448 1.3386 0.6847 0.094 Uiso 1 1 calc R . .
C86 C 0.67245(18) 1.25211(19) 0.65481(18) 0.0563(11) Uani 1 1 d . . .
H86 H 0.6579 1.2592 0.6203 0.068 Uiso 1 1 calc R . .
C87 C 0.71014(13) 1.13959(16) 0.62884(13) 0.0284(7) Uani 1 1 d . . .
C92 C 0.86522(14) 1.06867(16) 0.70419(13) 0.0320(8) Uani 1 1 d . . .
C93 C 0.87902(17) 1.0947(2) 0.75393(15) 0.0501(10) Uani 1 1 d . . .
H93 H 0.9088 1.1255 0.7589 0.060 Uiso 1 1 calc R . .
C94 C 0.84796(19) 1.0745(2) 0.79601(16) 0.0595(12) Uani 1 1 d . . .
H94 H 0.8562 1.0918 0.8297 0.071 Uiso 1 1 calc R . .
C95 C 0.80470(18) 1.02844(19) 0.78764(15) 0.0487(10) Uani 1 1 d . . .
H95 H 0.7833 1.0142 0.8156 0.058 Uiso 1 1 calc R . .
C96 C 0.79316(15) 1.00333(16) 0.73698(13) 0.0335(8) Uani 1 1 d . . .
C97 C 0.74797(15) 0.95250(17) 0.72644(14) 0.0363(8) Uani 1 1 d . . .
C98 C 0.71480(19) 0.9261(2) 0.77082(15) 0.0619(13) Uani 1 1 d . . .
H98A H 0.6873 0.8936 0.7574 0.093 Uiso 1 1 calc R . .
H98B H 0.6948 0.9620 0.7870 0.093 Uiso 1 1 calc R . .
H98C H 0.7409 0.9056 0.7967 0.093 Uiso 1 1 calc R . .
C99 C 0.89718(14) 1.08842(16) 0.65779(14) 0.0325(8) Uani 1 1 d . . .
C100 C 0.95553(15) 1.1212(2) 0.66564(16) 0.0514(11) Uani 1 1 d . . .
H10D H 0.9704 1.1308 0.6318 0.077 Uiso 1 1 calc R . .
H10E H 0.9816 1.0917 0.6850 0.077 Uiso 1 1 calc R . .
H10F H 0.9518 1.1618 0.6852 0.077 Uiso 1 1 calc R . .
C101 C 0.89677(16) 1.06456(17) 0.42534(14) 0.0398(9) Uani 1 1 d . . .
C102 C 0.94337(19) 1.0629(2) 0.39265(16) 0.0544(11) Uani 1 1 d . . .
H102 H 0.9805 1.0728 0.4062 0.065 Uiso 1 1 calc R . .
C103 C 0.9337(2) 1.0464(2) 0.33972(19) 0.0675(13) Uani 1 1 d . . .
H103 H 0.9646 1.0454 0.3177 0.081 Uiso 1 1 calc R . .
C104 C 0.8792(2) 1.0315(2) 0.31957(18) 0.0646(12) Uani 1 1 d . . .
H104 H 0.8730 1.0199 0.2841 0.077 Uiso 1 1 calc R . .
C105 C 0.8335(2) 1.0339(2) 0.35215(17) 0.0584(11) Uani 1 1 d . . .
H105 H 0.7965 1.0242 0.3384 0.070 Uiso 1 1 calc R . .
C106 C 0.84187(17) 1.0506(2) 0.40512(16) 0.0492(10) Uani 1 1 d . . .
H106 H 0.8107 1.0523 0.4268 0.059 Uiso 1 1 calc R . .
C107 C 0.87832(14) 1.06793(15) 0.52078(14) 0.0309(8) Uani 1 1 d . . .
C111 C 0.63725(14) 0.82852(17) 0.60441(15) 0.0360(8) Uani 1 1 d . . .
C112 C 0.61005(17) 0.8300(2) 0.55467(16) 0.0524(11) Uani 1 1 d . . .
H112 H 0.6179 0.8643 0.5313 0.063 Uiso 1 1 calc R . .
C113 C 0.57069(19) 0.7801(2) 0.53929(19) 0.0686(14) Uani 1 1 d . . .
H113 H 0.5522 0.7811 0.5058 0.082 Uiso 1 1 calc R . .
C114 C 0.55940(19) 0.7293(2) 0.5739(2) 0.0684(14) Uani 1 1 d . . .
H114 H 0.5332 0.6960 0.5638 0.082 Uiso 1 1 calc R . .
C115 C 0.58655(17) 0.72781(19) 0.6230(2) 0.0582(12) Uani 1 1 d . . .
H115 H 0.5789 0.6934 0.6462 0.070 Uiso 1 1 calc R . .
C116 C 0.62548(15) 0.77714(17) 0.63830(16) 0.0434(9) Uani 1 1 d . . .
H116 H 0.6439 0.7757 0.6719 0.052 Uiso 1 1 calc R . .
C117 C 0.67802(13) 0.88384(16) 0.62072(14) 0.0296(8) Uani 1 1 d . . .
O121 O 0.89623(12) 0.75961(13) 0.20469(12) 0.0637(8) Uani 1 1 d . . .
H121 H 0.8854 0.7208 0.2021 0.096 Uiso 1 1 calc R . .
C122 C 0.9349(3) 0.7662(3) 0.2485(2) 0.098(2) Uani 1 1 d . . .
H12A H 0.9474 0.8123 0.2511 0.118 Uiso 1 1 calc R . .
H12B H 0.9688 0.7392 0.2428 0.118 Uiso 1 1 calc R . .
C123 C 0.9112(2) 0.7466(3) 0.2981(2) 0.102(2) Uani 1 1 d . . .
H12C H 0.9401 0.7522 0.3265 0.153 Uiso 1 1 calc R . .
H12D H 0.8996 0.7008 0.2962 0.153 Uiso 1 1 calc R . .
H12E H 0.8783 0.7740 0.3046 0.153 Uiso 1 1 calc R . .
O131 O 0.89444(11) 0.54303(12) 0.57412(10) 0.0507(7) Uani 1 1 d . . .
H131 H 0.8988 0.5715 0.5514 0.076 Uiso 1 1 calc R . .
C132 C 0.93653(18) 0.49214(18) 0.56965(16) 0.0494(10) Uani 1 1 d . . .
H13A H 0.9317 0.4593 0.5972 0.059 Uiso 1 1 calc R . .
H13B H 0.9747 0.5115 0.5754 0.059 Uiso 1 1 calc R . .
C133 C 0.93292(17) 0.4578(2) 0.51700(16) 0.0547(11) Uani 1 1 d . . .
H13C H 0.9621 0.4238 0.5165 0.082 Uiso 1 1 calc R . .
H13D H 0.9389 0.4897 0.4895 0.082 Uiso 1 1 calc R . .
H13E H 0.8954 0.4379 0.5113 0.082 Uiso 1 1 calc R . .
O141 O 0.92075(12) 0.83570(13) 0.11972(11) 0.0575(8) Uani 1 1 d . . .
H141 H 0.9166 0.8101 0.1445 0.086 Uiso 1 1 calc R . .
C142 C 0.8987(2) 0.8057(2) 0.07213(19) 0.0691(14) Uani 1 1 d . . .
H14A H 0.8581 0.7952 0.0749 0.083 Uiso 1 1 calc R . .
H14B H 0.9192 0.7645 0.0662 0.083 Uiso 1 1 calc R . .
C143 C 0.9057(2) 0.8518(3) 0.0271(2) 0.0842(16) Uani 1 1 d . . .
H14C H 0.8908 0.8311 -0.0051 0.126 Uiso 1 1 calc R . .
H14D H 0.9460 0.8617 0.0243 0.126 Uiso 1 1 calc R . .
H14E H 0.8849 0.8922 0.0329 0.126 Uiso 1 1 calc R . .
O151 O 0.99296(10) 0.85734(12) 0.46462(11) 0.0510(7) Uani 1 1 d . . .
H151 H 0.9851 0.8177 0.4670 0.076 Uiso 1 1 calc R . .
C152 C 0.94103(19) 0.8955(2) 0.4628(2) 0.0638(13) Uani 1 1 d . . .
H15A H 0.9507 0.9425 0.4606 0.077 Uiso 1 1 calc R . .
H15B H 0.9215 0.8886 0.4953 0.077 Uiso 1 1 calc R . .
C153 C 0.90118(19) 0.8775(2) 0.4169(2) 0.0780(16) Uani 1 1 d . . .
H15C H 0.8670 0.9045 0.4172 0.117 Uiso 1 1 calc R . .
H15D H 0.8907 0.8313 0.4193 0.117 Uiso 1 1 calc R . .
H15E H 0.9201 0.8850 0.3846 0.117 Uiso 1 1 calc R . .
O161 O 0.63816(19) 0.5450(2) 0.47770(15) 0.1152(15) Uani 1 1 d . . .
H161 H 0.6633 0.5557 0.5002 0.173 Uiso 1 1 calc R . .
C162 C 0.5840(3) 0.5605(3) 0.4957(2) 0.0929(17) Uani 1 1 d . . .
H16A H 0.5546 0.5475 0.4689 0.112 Uiso 1 1 calc R . .
H16B H 0.5814 0.6084 0.5002 0.112 Uiso 1 1 calc R . .
C163 C 0.5717(2) 0.5285(3) 0.5453(2) 0.1014(19) Uani 1 1 d . . .
H16C H 0.5340 0.5415 0.5554 0.152 Uiso 1 1 calc R . .
H16D H 0.6001 0.5418 0.5723 0.152 Uiso 1 1 calc R . .
H16E H 0.5730 0.4810 0.5410 0.152 Uiso 1 1 calc R . .
C173 C 0.7663(3) 0.6790(4) 0.5937(3) 0.142(3) Uani 1 1 d . B .
H17A H 0.7607 0.6635 0.6290 0.214 Uiso 1 1 calc R . .
H17B H 0.7654 0.7268 0.5932 0.214 Uiso 1 1 calc R . .
H17C H 0.8030 0.6637 0.5827 0.214 Uiso 1 1 calc R . .
C172 C 0.7247(3) 0.6555(4) 0.5612(3) 0.132(3) Uani 1 1 d . . .
H17D H 0.7248 0.6831 0.5298 0.159 Uiso 1 1 calc R A 1
H17E H 0.6888 0.6652 0.5778 0.159 Uiso 1 1 calc R A 1
O171 O 0.7194(5) 0.5876(6) 0.5425(4) 0.094(4) Uani 0.50 1 d P B 1
H171 H 0.6903 0.5841 0.5227 0.141 Uiso 0.50 1 calc PR B 1
O172 O 0.7076(5) 0.5891(6) 0.5737(4) 0.091(4) Uani 0.50 1 d P B 2
H172 H 0.6814 0.5772 0.5528 0.136 Uiso 0.50 1 calc PR B 2
C183 C 0.7215(2) 0.4131(2) 0.58027(19) 0.0787(15) Uani 1 1 d . . .
H18A H 0.7186 0.3675 0.5688 0.118 Uiso 1 1 calc R . .
H18B H 0.6998 0.4410 0.5556 0.118 Uiso 1 1 calc R . .
H18C H 0.7063 0.4172 0.6147 0.118 Uiso 1 1 calc R . .
C182 C 0.7837(2) 0.4342(2) 0.5829(2) 0.0766(15) Uani 1 1 d . . .
H18A H 0.8058 0.4056 0.6073 0.092 Uiso 1 1 calc R . .
H18B H 0.7992 0.4295 0.5482 0.092 Uiso 1 1 calc R . .
O181 O 0.78928(14) 0.50171(14) 0.59997(12) 0.0637(8) Uani 1 1 d . . .
H181 H 0.7704 0.5259 0.5794 0.095 Uiso 1 1 calc R . .
O191 O 0.00673(15) 0.90506(19) 0.17240(18) 0.1116(15) Uani 1 1 d . . .
H191 H -0.0114 0.8897 0.1464 0.167 Uiso 1 1 calc R . .
C192 C -0.0272(3) 0.9602(3) 0.1954(2) 0.0885(17) Uani 1 1 d . . .
H19A H -0.0646 0.9443 0.2056 0.106 Uiso 1 1 calc R . .
H19B H -0.0066 0.9792 0.2262 0.106 Uiso 1 1 calc R . .
C193 C -0.0339(4) 1.0092(3) 0.1527(3) 0.142(3) Uani 1 1 d . . .
H19C H -0.0553 1.0468 0.1646 0.213 Uiso 1 1 calc R . .
H19D H -0.0543 0.9893 0.1226 0.213 Uiso 1 1 calc R . .
H19E H 0.0035 1.0237 0.1429 0.213 Uiso 1 1 calc R . .
O201 O 0.5173(16) 0.9357(17) 0.4839(12) 0.44(2) Uani 0.50 1 d P C 1
H201 H 0.5420 0.9646 0.4813 0.661 Uiso 0.50 1 calc PR C 1
C202 C 0.4743(17) 0.953(3) 0.4627(12) 0.53(5) Uani 0.50 1 d P C 1
H20A H 0.4541 0.9107 0.4626 0.636 Uiso 0.50 1 calc PR C 1
H20B H 0.4877 0.9564 0.4271 0.636 Uiso 0.50 1 calc PR C 1
C203 C 0.4262(4) 0.9947(5) 0.4561(4) 0.069(3) Uani 0.50 1 d P C 1
H20C H 0.3954 0.9711 0.4374 0.103 Uiso 0.50 1 calc PR C 1
H20D H 0.4362 1.0334 0.4362 0.103 Uiso 0.50 1 calc PR C 1
H20E H 0.4140 1.0082 0.4902 0.103 Uiso 0.50 1 calc PR C 1
O211 O 0.5418(6) 1.0008(8) 0.4387(5) 0.191(6) Uani 0.50 1 d P D 2
H211 H 0.5356 1.0129 0.4689 0.287 Uiso 0.50 1 calc PR D 2
C212 C 0.5250(6) 0.9391(5) 0.4321(5) 0.085(4) Uani 0.50 1 d P D 2
H21A H 0.5475 0.9111 0.4567 0.102 Uiso 0.50 1 calc PR D 2
H21B H 0.5331 0.9251 0.3966 0.102 Uiso 0.50 1 calc PR D 2
C213 C 0.4584(6) 0.9275(6) 0.4406(5) 0.090(4) Uani 0.50 1 d P D 2
H21C H 0.4486 0.8820 0.4326 0.135 Uiso 0.50 1 calc PR D 2
H21D H 0.4357 0.9565 0.4176 0.135 Uiso 0.50 1 calc PR D 2
H21E H 0.4506 0.9370 0.4768 0.135 Uiso 0.50 1 calc PR D 2
S S 0.92963(3) 0.70274(4) 0.51015(3) 0.02512(18) Uani 1 1 d . . .
O2 O 0.94567(11) 0.70959(11) 0.56694(9) 0.0414(6) Uani 1 1 d . . .
O3 O 0.91928(10) 0.63187(10) 0.49730(9) 0.0354(6) Uani 1 1 d . . .
O4 O 0.87845(10) 0.74213(12) 0.49713(9) 0.0412(6) Uani 1 1 d . . .
O5 O 0.97807(11) 0.72522(12) 0.47958(11) 0.0496(7) Uani 1 1 d . . .
H63N H 0.8420(13) 0.8119(16) 0.5380(12) 0.024(9) Uiso 1 1 d . . .
H3N H 0.4851(14) 0.8574(16) 0.1181(13) 0.026(9) Uiso 1 1 d . . .
H33N H 0.5941(13) 1.1104(15) 0.0751(13) 0.025(9) Uiso 1 1 d . . .
H93N H 0.9314(15) 1.1085(17) 0.5701(13) 0.031(10) Uiso 1 1 d . . .

loop_
_atom_site_aniso_label
_atom_site_aniso_U_11
_atom_site_aniso_U_22
_atom_site_aniso_U_33
_atom_site_aniso_U_23
_atom_site_aniso_U_13
_atom_site_aniso_U_12
Ce1 0.01805(9) 0.02351(10) 0.02311(10) -0.00063(7) -0.00055(7) -0.00101(7)
O18 0.0233(12) 0.0385(14) 0.0370(14) -0.0121(11) -0.0031(10) -0.0040(10)
O28 0.0255(12) 0.0377(14) 0.0418(15) -0.0164(11) 0.0065(10) -0.0052(10)
O48 0.0273(12) 0.0373(14) 0.0283(14) 0.0097(11) 0.0038(10) 0.0046(10)
O58 0.0289(13) 0.0442(15) 0.0457(16) 0.0160(12) 0.0028(11) 0.0052(11)
N1 0.0204(13) 0.0260(15) 0.0295(16) 0.0043(12) -0.0013(11) -0.0001(11)
N2 0.0238(14) 0.0254(15) 0.0266(16) 0.0012(12) -0.0024(12) -0.0006(11)
N3 0.0237(15) 0.0337(17) 0.0290(18) -0.0075(13) -0.0037(13) -0.0064(12)
N4 0.0257(14) 0.0246(15) 0.0244(15) 0.0000(11) 0.0005(12) -0.0004(11)
N5 0.0237(14) 0.0284(15) 0.0266(16) -0.0034(11) -0.0012(12) -0.0038(11)
N6 0.0250(14) 0.0289(16) 0.0342(17) -0.0054(12) -0.0035(12) -0.0043(11)
N31 0.0223(14) 0.0300(16) 0.0283(16) -0.0062(12) -0.0013(11) -0.0013(11)
N32 0.0268(14) 0.0286(15) 0.0274(16) 0.0013(12) 0.0008(12) 0.0004(11)
N33 0.0285(16) 0.0409(18) 0.0281(18) 0.0121(14) 0.0050(13) 0.0054(12)
N34 0.0306(16) 0.0269(15) 0.0292(17) -0.0020(12) -0.0012(12) 0.0016(11)
N35 0.0370(17) 0.0302(16) 0.0316(17) 0.0022(12) -0.0012(13) 0.0043(12)
N36 0.0269(14) 0.0314(16) 0.0238(16) 0.0054(12) 0.0046(12) 0.0014(12)
C2 0.0216(16) 0.0270(18) 0.037(2) 0.0020(15) 0.0016(14) 0.0008(13)
C3 0.0253(18) 0.041(2) 0.058(3) -0.0066(19) 0.0105(17) -0.0093(16)
C4 0.031(2) 0.057(3) 0.067(3) -0.014(2) 0.0282(19) -0.0078(18)
C5 0.034(2) 0.047(2) 0.053(3) -0.0153(19) 0.0155(18) -0.0018(17)
C6 0.0250(17) 0.0288(19) 0.031(2) -0.0009(14) 0.0037(14) 0.0022(13)
C7 0.0250(17) 0.0300(19) 0.0261(19) -0.0023(14) 0.0013(14) 0.0020(13)
C8 0.032(2) 0.053(3) 0.058(3) -0.023(2) 0.0129(18) -0.0060(17)
C9 0.0229(17) 0.0314(19) 0.033(2) 0.0017(15) -0.0009(14) -0.0060(13)
C10 0.033(2) 0.057(3) 0.050(3) -0.0132(19) 0.0059(18) -0.0172(18)
C11 0.0290(17) 0.0295(19) 0.0218(19) 0.0013(14) -0.0069(14) 0.0029(14)
C12 0.038(2) 0.0279(19) 0.026(2) 0.0015(14) -0.0015(15) 0.0000(15)
C13 0.033(2) 0.046(2) 0.035(2) 0.0047(17) 0.0016(16) -0.0007(16)
C14 0.038(2) 0.048(2) 0.046(2) 0.0000(19) 0.0028(18) 0.0123(18)
C15 0.049(2) 0.038(2) 0.056(3) -0.0128(19) 0.002(2) 0.0085(18)
C16 0.035(2) 0.033(2) 0.051(2) -0.0075(17) -0.0007(17) -0.0021(16)
C17 0.0309(18) 0.0204(17) 0.0249(19) 0.0049(14) -0.0032(14) -0.0010(13)
C21 0.0255(17) 0.0280(18) 0.028(2) 0.0012(14) -0.0042(14) -0.0018(13)
C22 0.037(2) 0.042(2) 0.033(2) -0.0052(16) 0.0007(16) -0.0027(16)
C23 0.047(2) 0.049(2) 0.044(2) -0.0137(18) -0.0100(19) -0.0155(18)
C24 0.037(2) 0.050(3) 0.060(3) -0.002(2) -0.009(2) -0.0199(18)
C25 0.033(2) 0.054(3) 0.050(3) -0.0039(19) 0.0066(18) -0.0125(17)
C26 0.0330(19) 0.040(2) 0.037(2) -0.0063(16) 0.0014(16) -0.0070(15)
C27 0.0274(17) 0.0274(19) 0.0210(18) 0.0022(14) -0.0019(14) -0.0030(13)
Ce2 0.02351(9) 0.02109(10) 0.02126(10) 0.00028(7) -0.00037(7) 0.00058(7)
O78 0.0357(13) 0.0286(13) 0.0330(14) -0.0091(10) -0.0105(10) 0.0087(10)
O88 0.0420(14) 0.0323(14) 0.0321(14) -0.0024(10) -0.0006(11) 0.0110(11)
O108 0.0386(14) 0.0403(15) 0.0308(14) 0.0046(11) 0.0022(11) -0.0109(11)
O118 0.0352(13) 0.0507(16) 0.0240(14) 0.0027(11) 0.0003(10) -0.0177(11)
N61 0.0257(14) 0.0263(15) 0.0232(15) 0.0040(11) 0.0002(11) -0.0003(11)
N62 0.0235(14) 0.0255(15) 0.0229(15) 0.0009(11) 0.0006(11) 0.0023(11)
N63 0.0285(15) 0.0235(16) 0.0276(17) -0.0075(12) -0.0057(12) 0.0057(12)
N64 0.0382(16) 0.0257(16) 0.0319(18) 0.0001(12) -0.0050(13) 0.0033(12)
N65 0.0449(18) 0.0257(16) 0.0380(19) -0.0052(13) -0.0045(14) 0.0075(13)
N66 0.0326(15) 0.0267(15) 0.0287(16) -0.0089(12) -0.0071(12) 0.0091(12)
N91 0.0307(15) 0.0262(15) 0.0268(16) -0.0012(12) -0.0028(12) 0.0026(12)
N92 0.0310(15) 0.0274(16) 0.0335(18) -0.0015(12) 0.0041(13) -0.0035(12)
N93 0.0320(17) 0.0365(18) 0.040(2) 0.0004(14) 0.0062(15) -0.0131(14)
N94 0.0364(16) 0.0284(16) 0.0299(18) 0.0022(12) -0.0008(13) -0.0053(12)
N95 0.0406(17) 0.0317(17) 0.0367(19) 0.0033(13) -0.0027(14) -0.0115(13)
N96 0.0411(17) 0.0368(18) 0.0349(19) 0.0065(13) 0.0094(14) -0.0075(13)
C32 0.0235(17) 0.039(2) 0.032(2) -0.0016(16) 0.0050(14) -0.0043(14)
C33 0.033(2) 0.058(3) 0.048(2) 0.0076(19) 0.0137(17) -0.0006(18)
C34 0.032(2) 0.069(3) 0.073(3) 0.008(2) 0.017(2) 0.010(2)
C35 0.029(2) 0.059(3) 0.068(3) 0.011(2) 0.0058(19) 0.0128(18)
C36 0.0213(17) 0.034(2) 0.039(2) -0.0055(16) -0.0010(15) 0.0033(14)
C37 0.0270(18) 0.033(2) 0.036(2) -0.0049(15) -0.0033(15) 0.0057(14)
C38 0.036(2) 0.053(3) 0.054(3) 0.0081(19) -0.0027(19) 0.0139(18)
C39 0.0254(18) 0.049(2) 0.031(2) 0.0075(16) 0.0072(15) -0.0015(15)
C40 0.037(2) 0.109(4) 0.084(4) 0.059(3) 0.025(2) 0.013(2)
C41 0.0263(17) 0.0225(18) 0.037(2) -0.0020(14) 0.0034(15) -0.0021(13)
C42 0.037(2) 0.048(2) 0.035(2) 0.0049(17) 0.0063(17) 0.0099(17)
C43 0.055(3) 0.056(3) 0.050(3) 0.002(2) 0.020(2) 0.006(2)
C44 0.039(2) 0.044(2) 0.077(3) -0.006(2) 0.021(2) 0.0076(18)
C45 0.037(2) 0.051(3) 0.065(3) 0.003(2) 0.000(2) 0.0147(18)
C46 0.038(2) 0.042(2) 0.043(2) 0.0014(17) 0.0023(17) 0.0068(17)
C47 0.0253(17) 0.0278(18) 0.024(2) -0.0005(14) -0.0017(14) -0.0030(13)
C51 0.046(2) 0.040(2) 0.025(2) 0.0031(16) -0.0051(16) -0.0087(17)
C52 0.063(3) 0.045(2) 0.035(2) 0.0068(18) -0.0055(19) -0.0040(19)
C53 0.091(4) 0.052(3) 0.036(3) 0.018(2) -0.010(2) -0.009(2)
C54 0.094(4) 0.068(3) 0.040(3) 0.015(2) -0.001(3) -0.032(3)
C55 0.059(3) 0.089(4) 0.055(3) 0.021(3) 0.002(2) -0.025(3)
C56 0.049(3) 0.062(3) 0.051(3) 0.019(2) 0.004(2) -0.008(2)
C57 0.035(2) 0.030(2) 0.028(2) -0.0008(15) -0.0035(15) -0.0025(15)
C62 0.0285(17) 0.0305(19) 0.0239(19) -0.0006(14) -0.0002(14) -0.0001(14)
C63 0.054(2) 0.037(2) 0.030(2) -0.0042(16) -0.0075(17) 0.0033(17)
C64 0.074(3) 0.049(2) 0.026(2) -0.0004(18) -0.0182(19) 0.008(2)
C65 0.066(3) 0.037(2) 0.034(2) 0.0073(17) -0.0177(19) 0.0070(19)
C66 0.0367(19) 0.028(2) 0.030(2) 0.0056(15) -0.0045(15) 0.0000(14)
C67 0.040(2) 0.0260(19) 0.035(2) 0.0067(15) -0.0046(16) 0.0030(15)
C68 0.061(3) 0.038(2) 0.046(3) 0.0022(18) -0.017(2) 0.0116(19)
C69 0.0235(16) 0.0274(18) 0.0259(19) -0.0030(14) 0.0014(14) -0.0011(13)
C70 0.041(2) 0.032(2) 0.043(2) -0.0093(16) -0.0146(17) 0.0024(16)
C71 0.0315(18) 0.0274(19) 0.028(2) -0.0006(14) -0.0064(15) -0.0006(14)
C72 0.041(2) 0.039(2) 0.041(2) -0.0089(17) -0.0098(17) 0.0099(16)
C73 0.048(2) 0.053(3) 0.048(3) -0.002(2) -0.020(2) 0.0161(19)
C74 0.050(2) 0.055(3) 0.036(2) 0.0010(19) -0.0219(19) -0.0019(19)
C75 0.050(2) 0.049(2) 0.028(2) -0.0080(17) -0.0057(17) -0.0010(18)
C76 0.037(2) 0.037(2) 0.034(2) -0.0043(16) -0.0046(16) 0.0055(16)
C77 0.0229(16) 0.0279(19) 0.0229(18) -0.0015(14) 0.0001(13) 0.0014(13)
C81 0.0305(18) 0.030(2) 0.045(2) -0.0081(16) 0.0070(17) -0.0042(15)
C82 0.041(2) 0.038(2) 0.047(3) -0.0087(18) 0.0118(18) -0.0052(16)
C83 0.057(3) 0.055(3) 0.050(3) -0.018(2) 0.017(2) -0.015(2)
C84 0.089(4) 0.053(3) 0.076(4) -0.033(3) 0.026(3) -0.005(3)
C85 0.097(4) 0.045(3) 0.093(4) -0.016(3) 0.014(3) 0.025(3)
C86 0.063(3) 0.041(2) 0.065(3) -0.012(2) 0.004(2) 0.014(2)
C87 0.0217(16) 0.0274(19) 0.036(2) -0.0020(15) 0.0025(15) -0.0004(13)
C92 0.0337(19) 0.0306(19) 0.031(2) -0.0050(15) -0.0054(15) -0.0018(15)
C93 0.055(3) 0.056(3) 0.039(3) -0.0092(19) -0.006(2) -0.022(2)
C94 0.078(3) 0.071(3) 0.029(2) -0.011(2) -0.007(2) -0.023(2)
C95 0.066(3) 0.055(3) 0.026(2) -0.0016(18) 0.0006(18) -0.016(2)
C96 0.041(2) 0.0316(19) 0.027(2) 0.0013(15) -0.0055(16) 0.0013(15)
C97 0.045(2) 0.036(2) 0.027(2) 0.0044(16) -0.0021(16) -0.0055(16)
C98 0.080(3) 0.077(3) 0.029(2) 0.007(2) 0.003(2) -0.033(3)
C99 0.0296(18) 0.0288(19) 0.039(2) -0.0060(15) -0.0026(16) -0.0043(14)
C100 0.038(2) 0.065(3) 0.051(3) -0.005(2) -0.0008(19) -0.0180(19)
C101 0.054(2) 0.030(2) 0.036(2) 0.0114(16) 0.0126(18) -0.0002(17)
C102 0.060(3) 0.060(3) 0.045(3) 0.008(2) 0.018(2) -0.007(2)
C103 0.075(3) 0.074(3) 0.055(3) 0.009(2) 0.029(3) 0.001(3)
C104 0.083(4) 0.073(3) 0.040(3) 0.011(2) 0.014(2) 0.005(3)
C105 0.062(3) 0.072(3) 0.041(3) 0.011(2) 0.001(2) 0.006(2)
C106 0.052(3) 0.057(3) 0.039(3) 0.0127(19) 0.0083(19) 0.006(2)
C107 0.037(2) 0.0210(18) 0.035(2) 0.0045(15) 0.0059(16) -0.0006(14)
C111 0.0262(18) 0.037(2) 0.045(2) -0.0126(17) 0.0066(16) -0.0037(15)
C112 0.049(2) 0.059(3) 0.049(3) -0.014(2) 0.002(2) -0.019(2)
C113 0.057(3) 0.080(4) 0.067(3) -0.032(3) -0.009(2) -0.019(3)
C114 0.047(3) 0.046(3) 0.113(4) -0.030(3) 0.010(3) -0.015(2)
C115 0.040(2) 0.034(2) 0.101(4) -0.005(2) 0.007(2) -0.0071(18)
C116 0.035(2) 0.035(2) 0.061(3) -0.0045(18) 0.0079(18) -0.0046(16)
C117 0.0263(17) 0.0311(19) 0.032(2) -0.0057(15) 0.0077(15) -0.0032(14)
O121 0.0626(19) 0.0422(17) 0.083(2) 0.0003(15) -0.0244(17) -0.0075(14)
C122 0.110(5) 0.072(4) 0.105(5) 0.012(3) -0.055(4) -0.018(3)
C123 0.114(5) 0.115(5) 0.072(4) -0.007(3) -0.034(4) 0.064(4)
O131 0.0619(18) 0.0359(15) 0.0553(18) 0.0070(12) 0.0117(14) 0.0059(13)
C132 0.056(3) 0.034(2) 0.058(3) 0.0002(18) -0.003(2) 0.0018(18)
C133 0.054(3) 0.046(3) 0.064(3) -0.012(2) -0.004(2) -0.0014(19)
O141 0.0598(18) 0.0394(16) 0.071(2) -0.0041(14) -0.0132(15) -0.0041(13)
C142 0.060(3) 0.058(3) 0.087(4) -0.019(3) -0.024(3) -0.005(2)
C143 0.078(4) 0.092(4) 0.080(4) 0.008(3) -0.018(3) 0.009(3)
O151 0.0409(15) 0.0369(15) 0.076(2) 0.0106(13) 0.0132(14) -0.0064(12)
C152 0.059(3) 0.042(3) 0.093(4) 0.016(2) 0.025(3) 0.003(2)
C153 0.048(3) 0.073(3) 0.113(4) 0.045(3) 0.014(3) 0.009(2)
O161 0.113(3) 0.160(4) 0.077(3) -0.017(3) 0.038(2) 0.033(3)
C162 0.090(4) 0.109(5) 0.079(4) -0.001(3) 0.000(3) 0.003(3)
C163 0.085(4) 0.127(5) 0.095(5) -0.001(4) 0.027(4) -0.002(4)
C173 0.124(6) 0.110(6) 0.183(8) 0.025(5) -0.079(6) -0.027(5)
C172 0.136(7) 0.090(5) 0.171(8) 0.012(5) 0.013(6) 0.017(5)
O171 0.073(7) 0.070(6) 0.136(11) 0.014(7) -0.024(7) -0.017(5)
O172 0.082(6) 0.080(6) 0.112(9) -0.013(7) 0.019(6) -0.023(4)
C183 0.090(4) 0.080(4) 0.068(3) -0.017(3) 0.023(3) -0.030(3)
C182 0.088(4) 0.066(3) 0.078(4) -0.024(3) 0.033(3) -0.016(3)
O181 0.073(2) 0.0540(19) 0.064(2) -0.0050(15) 0.0059(16) 0.0007(15)
O191 0.070(2) 0.086(3) 0.174(4) -0.042(3) -0.036(3) -0.002(2)
C192 0.097(4) 0.079(4) 0.086(4) 0.001(3) -0.027(3) -0.021(3)
C193 0.192(8) 0.128(6) 0.101(5) 0.016(4) -0.038(5) -0.078(6)
O201 0.60(5) 0.41(4) 0.29(3) 0.05(3) -0.11(3) 0.26(4)
C202 0.37(4) 0.97(11) 0.22(3) 0.42(5) -0.25(3) -0.53(6)
C203 0.061(6) 0.081(7) 0.063(7) 0.012(5) -0.009(5) -0.014(5)
O211 0.146(11) 0.275(18) 0.155(12) 0.041(11) 0.026(9) 0.038(11)
C212 0.119(10) 0.032(6) 0.101(10) -0.002(6) -0.015(8) -0.015(6)
C213 0.121(11) 0.077(8) 0.076(9) -0.018(7) 0.038(8) -0.018(8)
S 0.0275(4) 0.0224(4) 0.0252(5) -0.0013(3) -0.0009(3) 0.0044(3)
O2 0.0582(16) 0.0341(14) 0.0299(14) -0.0086(10) -0.0147(12) 0.0180(12)
O3 0.0533(15) 0.0216(12) 0.0313(14) -0.0053(10) 0.0031(11) -0.0012(10)
O4 0.0414(14) 0.0431(15) 0.0376(15) -0.0078(11) -0.0117(11) 0.0185(11)
O5 0.0501(16) 0.0390(15) 0.0621(18) -0.0135(13) 0.0256(14) -0.0108(12)

loop_
_atom_type_symbol
_atom_type_description
_atom_type_scat_dispersion_real
_atom_type_scat_dispersion_imag
_atom_type_scat_source
C C 0.0033 0.0016 'International Tables Vol C Tables 4.2.6.8 and 6.1.1.4'
H H 0.0000 0.0000 'International Tables Vol C Tables 4.2.6.8 and 6.1.1.4'
N N 0.0061 0.0033 'International Tables Vol C Tables 4.2.6.8 and 6.1.1.4'
O O 0.0106 0.0060 'International Tables Vol C Tables 4.2.6.8 and 6.1.1.4'
S S 0.1246 0.1234 'International Tables Vol C Tables 4.2.6.8 and 6.1.1.4'
Ce Ce -0.2486 2.6331 'International Tables Vol C Tables 4.2.6.8 and 6.1.1.4'

loop_
_geom_angle_atom_site_label_1
_geom_angle_atom_site_label_2
_geom_angle_atom_site_label_3
_geom_angle
_geom_angle_site_symmetry_1
_geom_angle_site_symmetry_3
_geom_angle_publ_flag
O58 Ce1 O28 112.09(8) . . ?
O58 Ce1 O18 95.76(8) . . ?
O28 Ce1 O18 125.66(7) . . ?
O58 Ce1 O48 126.79(7) . . ?
O28 Ce1 O48 97.11(8) . . ?
O18 Ce1 O48 101.99(7) . . ?
O58 Ce1 N34 59.60(8) . . ?
O28 Ce1 N34 79.65(8) . . ?
O18 Ce1 N34 75.86(8) . . ?
O48 Ce1 N34 173.59(7) . . ?
O58 Ce1 N4 86.45(8) . . ?
O28 Ce1 N4 59.32(7) . . ?
O18 Ce1 N4 172.60(7) . . ?
O48 Ce1 N4 71.19(7) . . ?
N34 Ce1 N4 111.23(8) . . ?
O58 Ce1 N2 72.31(8) . . ?
O28 Ce1 N2 172.08(7) . . ?
O18 Ce1 N2 58.84(7) . . ?
O48 Ce1 N2 75.16(7) . . ?
N34 Ce1 N2 108.22(8) . . ?
N4 Ce1 N2 115.53(7) . . ?
O58 Ce1 N1 62.60(7) . . ?
O28 Ce1 N1 117.93(7) . . ?
O18 Ce1 N1 116.26(7) . . ?
O48 Ce1 N1 64.53(7) . . ?
N34 Ce1 N1 121.86(8) . . ?
N4 Ce1 N1 58.63(7) . . ?
N2 Ce1 N1 57.49(8) . . ?
O58 Ce1 N32 167.91(8) . . ?
O28 Ce1 N32 76.39(8) . . ?
O18 Ce1 N32 72.15(8) . . ?
O48 Ce1 N32 57.92(7) . . ?
N34 Ce1 N32 115.77(8) . . ?
N4 Ce1 N32 105.53(8) . . ?
N2 Ce1 N32 100.36(7) . . ?
N1 Ce1 N32 122.10(7) . . ?
O58 Ce1 N31 118.01(8) . . ?
O28 Ce1 N31 62.39(7) . . ?
O18 Ce1 N31 63.38(7) . . ?
O48 Ce1 N31 114.81(7) . . ?
N34 Ce1 N31 58.80(8) . . ?
N4 Ce1 N31 121.66(7) . . ?
N2 Ce1 N31 122.10(7) . . ?
N1 Ce1 N31 179.24(7) . . ?
N32 Ce1 N31 57.20(7) . . ?
C17 O18 Ce1 127.4(2) . . ?
C27 O28 Ce1 126.19(19) . . ?
C47 O48 Ce1 128.7(2) . . ?
C57 O58 Ce1 125.6(2) . . ?
C2 N1 C6 118.0(3) . . ?
C2 N1 Ce1 120.8(2) . . ?
C6 N1 Ce1 119.29(19) . . ?
C9 N2 N3 118.6(3) . . ?
C9 N2 Ce1 125.4(2) . . ?
N3 N2 Ce1 115.47(18) . . ?
C17 N3 N2 116.3(3) . . ?
C7 N4 N5 116.3(3) . . ?
C7 N4 Ce1 125.8(2) . . ?
N5 N4 Ce1 117.91(17) . . ?
C27 N5 N4 109.7(2) . . ?
C17 N6 C11 125.7(3) . . ?
C36 N31 C32 118.1(3) . . ?
C36 N31 Ce1 119.2(2) . . ?
C32 N31 Ce1 122.6(2) . . ?
C39 N32 N33 117.6(3) . . ?
C39 N32 Ce1 125.6(2) . . ?
N33 N32 Ce1 116.45(18) . . ?
C47 N33 N32 115.2(3) . . ?
C37 N34 N35 115.2(3) . . ?
C37 N34 Ce1 126.0(2) . . ?
N35 N34 Ce1 118.73(18) . . ?
C57 N35 N34 109.6(3) . . ?
C47 N36 C41 126.4(3) . . ?
N1 C2 C3 122.2(3) . . ?
N1 C2 C9 117.8(3) . . ?
C3 C2 C9 120.1(3) . . ?
C4 C3 C2 118.8(3) . . ?
C5 C4 C3 119.5(3) . . ?
C4 C5 C6 119.5(3) . . ?
N1 C6 C5 121.9(3) . . ?
N1 C6 C7 117.2(3) . . ?
C5 C6 C7 120.8(3) . . ?
N4 C7 C6 117.1(3) . . ?
N4 C7 C8 124.7(3) . . ?
C6 C7 C8 118.1(3) . . ?
N2 C9 C2 115.9(3) . . ?
N2 C9 C10 125.2(3) . . ?
C2 C9 C10 118.9(3) . . ?
C16 C11 C12 119.0(3) . . ?
C16 C11 N6 117.9(3) . . ?
C12 C11 N6 123.0(3) . . ?
C13 C12 C11 119.7(3) . . ?
C14 C13 C12 121.1(3) . . ?
C15 C14 C13 118.9(3) . . ?
C14 C15 C16 121.1(4) . . ?
C15 C16 C11 120.2(3) . . ?
O18 C17 N6 123.6(3) . . ?
O18 C17 N3 121.3(3) . . ?
N6 C17 N3 115.0(3) . . ?
C26 C21 C22 118.5(3) . . ?
C26 C21 C27 119.6(3) . . ?
C22 C21 C27 121.9(3) . . ?
C21 C22 C23 120.5(3) . . ?
C24 C23 C22 120.2(3) . . ?
C23 C24 C25 120.3(3) . . ?
C24 C25 C26 119.8(4) . . ?
C21 C26 C25 120.7(3) . . ?
O28 C27 N5 125.4(3) . . ?
O28 C27 C21 117.9(3) . . ?
N5 C27 C21 116.6(3) . . ?
O88 Ce2 O118 96.17(8) . . ?
O88 Ce2 O78 128.41(7) . . ?
O118 Ce2 O78 105.94(8) . . ?
O88 Ce2 O108 117.02(8) . . ?
O118 Ce2 O108 127.79(7) . . ?
O78 Ce2 O108 84.62(8) . . ?
O88 Ce2 N94 76.37(8) . . ?
O118 Ce2 N94 59.89(8) . . ?
O78 Ce2 N94 75.80(8) . . ?
O108 Ce2 N94 160.42(8) . . ?
O88 Ce2 N64 59.56(8) . . ?
O118 Ce2 N64 87.40(8) . . ?
O78 Ce2 N64 162.25(8) . . ?
O108 Ce2 N64 77.88(8) . . ?
N94 Ce2 N64 121.66(8) . . ?
O88 Ce2 N61 116.44(7) . . ?
O118 Ce2 N61 65.71(7) . . ?
O78 Ce2 N61 115.12(7) . . ?
O108 Ce2 N61 63.71(7) . . ?
N94 Ce2 N61 125.24(8) . . ?
N64 Ce2 N61 59.27(8) . . ?
O88 Ce2 N62 167.98(8) . . ?
O118 Ce2 N62 71.90(8) . . ?
O78 Ce2 N62 58.69(7) . . ?
O108 Ce2 N62 71.27(7) . . ?
N94 Ce2 N62 98.08(8) . . ?
N64 Ce2 N62 117.01(8) . . ?
N61 Ce2 N62 57.94(7) . . ?
O88 Ce2 N92 82.72(8) . . ?
O118 Ce2 N92 172.93(8) . . ?
O78 Ce2 N92 69.83(8) . . ?
O108 Ce2 N92 58.28(8) . . ?
N94 Ce2 N92 113.14(8) . . ?
N64 Ce2 N92 97.97(8) . . ?
N61 Ce2 N92 121.04(8) . . ?
N62 Ce2 N92 109.30(8) . . ?
O88 Ce2 N91 61.47(7) . . ?
O118 Ce2 N91 117.03(7) . . ?
O78 Ce2 N91 66.96(7) . . ?
O108 Ce2 N91 114.12(8) . . ?
N94 Ce2 N91 57.83(8) . . ?
N64 Ce2 N91 117.78(8) . . ?
N61 Ce2 N91 176.33(7) . . ?
N62 Ce2 N91 124.74(7) . . ?
N92 Ce2 N91 56.33(8) . . ?
C77 O78 Ce2 127.54(19) . . ?
C87 O88 Ce2 124.6(2) . . ?
C107 O108 Ce2 128.6(2) . . ?
C117 O118 Ce2 122.3(2) . . ?
C62 N61 C66 118.3(3) . . ?
C62 N61 Ce2 121.61(19) . . ?
C66 N61 Ce2 120.1(2) . . ?
C69 N62 N63 119.2(3) . . ?
C69 N62 Ce2 123.41(19) . . ?
N63 N62 Ce2 114.50(18) . . ?
C77 N63 N62 114.5(3) . . ?
C67 N64 N65 116.4(3) . . ?
C67 N64 Ce2 125.8(2) . . ?
N65 N64 Ce2 117.79(19) . . ?
C87 N65 N64 109.1(3) . . ?
C77 N66 C71 126.2(3) . . ?
C92 N91 C96 118.7(3) . . ?
C92 N91 Ce2 121.7(2) . . ?
C96 N91 Ce2 116.8(2) . . ?
C99 N92 N93 117.9(3) . . ?
C99 N92 Ce2 126.3(2) . . ?
N93 N92 Ce2 115.4(2) . . ?
N92 N93 C107 116.5(3) . . ?
C97 N94 N95 115.7(3) . . ?
C97 N94 Ce2 125.9(2) . . ?
N95 N94 Ce2 117.02(19) . . ?
C117 N95 N94 109.8(3) . . ?
C107 N96 C101 126.7(3) . . ?
N31 C32 C33 122.2(3) . . ?
N31 C32 C39 117.6(3) . . ?
C33 C32 C39 120.2(3) . . ?
C34 C33 C32 118.6(4) . . ?
C35 C34 C33 119.9(4) . . ?
C34 C35 C36 119.4(4) . . ?
N31 C36 C35 121.7(3) . . ?
N31 C36 C37 118.1(3) . . ?
C35 C36 C37 120.1(3) . . ?
N34 C37 C36 117.1(3) . . ?
N34 C37 C38 123.9(3) . . ?
C36 C37 C38 119.0(3) . . ?
N32 C39 C32 116.5(3) . . ?
N32 C39 C40 123.4(3) . . ?
C32 C39 C40 120.1(3) . . ?
C42 C41 C46 119.0(3) . . ?
C42 C41 N36 123.6(3) . . ?
C46 C41 N36 117.4(3) . . ?
C43 C42 C41 119.6(3) . . ?
C44 C43 C42 121.6(4) . . ?
C43 C44 C45 119.1(4) . . ?
C44 C45 C46 120.5(4) . . ?
C45 C46 C41 120.3(4) . . ?
O48 C47 N36 124.4(3) . . ?
O48 C47 N33 121.3(3) . . ?
N36 C47 N33 114.4(3) . . ?
C52 C51 C56 118.6(3) . . ?
C52 C51 C57 121.9(3) . . ?
C56 C51 C57 119.5(3) . . ?
C51 C52 C53 120.7(4) . . ?
C54 C53 C52 119.9(4) . . ?
C55 C54 C53 120.0(4) . . ?
C54 C55 C56 120.2(4) . . ?
C51 C56 C55 120.6(4) . . ?
O58 C57 N35 126.3(3) . . ?
O58 C57 C51 118.3(3) . . ?
N35 C57 C51 115.4(3) . . ?
N61 C62 C63 122.0(3) . . ?
N61 C62 C69 117.5(3) . . ?
C63 C62 C69 120.4(3) . . ?
C64 C63 C62 119.3(3) . . ?
C63 C64 C65 119.4(3) . . ?
C64 C65 C66 119.0(3) . . ?
N61 C66 C65 122.0(3) . . ?
N61 C66 C67 117.4(3) . . ?
C65 C66 C67 120.6(3) . . ?
N64 C67 C66 117.2(3) . . ?
N64 C67 C68 124.0(3) . . ?
C66 C67 C68 118.9(3) . . ?
N62 C69 C62 115.2(3) . . ?
N62 C69 C70 125.5(3) . . ?
C62 C69 C70 119.3(3) . . ?
C72 C71 C76 119.0(3) . . ?
C72 C71 N66 116.8(3) . . ?
C76 C71 N66 124.1(3) . . ?
C73 C72 C71 120.5(3) . . ?
C74 C73 C72 120.7(3) . . ?
C73 C74 C75 118.9(3) . . ?
C74 C75 C76 121.6(3) . . ?
C75 C76 C71 119.3(3) . . ?
O78 C77 N66 123.1(3) . . ?
O78 C77 N63 120.9(3) . . ?
N66 C77 N63 116.0(3) . . ?
C82 C81 C86 118.7(3) . . ?
C82 C81 C87 119.1(3) . . ?
C86 C81 C87 122.2(3) . . ?
C81 C82 C83 121.3(4) . . ?
C84 C83 C82 119.1(4) . . ?
C85 C84 C83 120.5(4) . . ?
C84 C85 C86 121.0(4) . . ?
C85 C86 C81 119.5(4) . . ?
O88 C87 N65 125.7(3) . . ?
O88 C87 C81 117.0(3) . . ?
N65 C87 C81 117.3(3) . . ?
N91 C92 C93 122.1(3) . . ?
N91 C92 C99 116.6(3) . . ?
C93 C92 C99 121.3(3) . . ?
C94 C93 C92 119.1(3) . . ?
C95 C94 C93 119.2(4) . . ?
C94 C95 C96 119.3(4) . . ?
N91 C96 C95 121.7(3) . . ?
N91 C96 C97 117.2(3) . . ?
C95 C96 C97 121.1(3) . . ?
N94 C97 C96 116.5(3) . . ?
N94 C97 C98 123.6(3) . . ?
C96 C97 C98 119.9(3) . . ?
N92 C99 C92 116.2(3) . . ?
N92 C99 C100 123.9(3) . . ?
C92 C99 C100 119.8(3) . . ?
C106 C101 C102 120.3(4) . . ?
C106 C101 N96 123.8(3) . . ?
C102 C101 N96 115.9(4) . . ?
C103 C102 C101 119.2(4) . . ?
C104 C103 C102 120.6(4) . . ?
C103 C104 C105 119.5(4) . . ?
C104 C105 C106 121.1(4) . . ?
C101 C106 C105 119.2(4) . . ?
O108 C107 N96 124.8(3) . . ?
O108 C107 N93 121.1(3) . . ?
N96 C107 N93 114.1(3) . . ?
C112 C111 C116 119.3(3) . . ?
C112 C111 C117 119.0(3) . . ?
C116 C111 C117 121.7(3) . . ?
C111 C112 C113 119.9(4) . . ?
C114 C113 C112 119.8(4) . . ?
C115 C114 C113 120.1(4) . . ?
C114 C115 C116 120.2(4) . . ?
C111 C116 C115 120.7(4) . . ?
O118 C117 N95 125.8(3) . . ?
O118 C117 C111 118.0(3) . . ?
N95 C117 C111 116.1(3) . . ?
O121 C122 C123 113.9(5) . . ?
O131 C132 C133 113.3(3) . . ?
O141 C142 C143 109.8(4) . . ?
O151 C152 C153 112.5(4) . . ?
O161 C162 C163 113.9(5) . . ?
C173 C172 O172 113.3(9) . . ?
C173 C172 O171 125.9(8) . . ?
O172 C172 O171 34.4(5) . . ?
O181 C182 C183 110.7(4) . . ?
C193 C192 O191 104.3(6) . . ?
O201 C202 C203 154(6) . . ?
O211 C212 C213 114.1(12) . . ?
O4 S O5 110.63(16) . . ?
O4 S O2 109.39(13) . . ?
O5 S O2 108.99(16) . . ?
O4 S O3 110.76(14) . . ?
O5 S O3 107.47(14) . . ?
O2 S O3 109.56(13) . . ?

loop_
_geom_bond_atom_site_label_1
_geom_bond_atom_site_label_2
_geom_bond_distance
_geom_bond_site_symmetry_2
_geom_bond_publ_flag
Ce1 O58 2.413(2) . ?
Ce1 O28 2.413(2) . ?
Ce1 O18 2.525(2) . ?
Ce1 O48 2.541(2) . ?
Ce1 N34 2.682(3) . ?
Ce1 N4 2.706(3) . ?
Ce1 N2 2.768(2) . ?
Ce1 N1 2.790(2) . ?
Ce1 N32 2.794(3) . ?
Ce1 N31 2.804(3) . ?
O18 C17 1.229(4) . ?
O28 C27 1.271(4) . ?
O48 C47 1.229(4) . ?
O58 C57 1.269(4) . ?
N1 C2 1.345(4) . ?
N1 C6 1.353(4) . ?
N2 C9 1.287(4) . ?
N2 N3 1.365(4) . ?
N3 C17 1.358(4) . ?
N4 C7 1.284(4) . ?
N4 N5 1.400(3) . ?
N5 C27 1.322(4) . ?
N6 C17 1.357(4) . ?
N6 C11 1.415(4) . ?
N31 C36 1.342(4) . ?
N31 C32 1.346(4) . ?
N32 C39 1.287(4) . ?
N32 N33 1.375(4) . ?
N33 C47 1.362(4) . ?
N34 C37 1.288(4) . ?
N34 N35 1.389(4) . ?
N35 C57 1.309(4) . ?
N36 C47 1.351(4) . ?
N36 C41 1.418(4) . ?
C2 C3 1.395(4) . ?
C2 C9 1.480(4) . ?
C3 C4 1.369(5) . ?
C4 C5 1.368(5) . ?
C5 C6 1.382(4) . ?
C6 C7 1.477(4) . ?
C7 C8 1.506(4) . ?
C9 C10 1.500(4) . ?
C11 C16 1.384(4) . ?
C11 C12 1.390(4) . ?
C12 C13 1.377(5) . ?
C13 C14 1.378(5) . ?
C14 C15 1.367(5) . ?
C15 C16 1.376(5) . ?
C21 C26 1.386(4) . ?
C21 C22 1.386(4) . ?
C21 C27 1.487(4) . ?
C22 C23 1.390(5) . ?
C23 C24 1.362(5) . ?
C24 C25 1.376(5) . ?
C25 C26 1.387(5) . ?
Ce2 O88 2.396(2) . ?
Ce2 O118 2.414(2) . ?
Ce2 O78 2.497(2) . ?
Ce2 O108 2.541(2) . ?
Ce2 N94 2.663(3) . ?
Ce2 N64 2.673(3) . ?
Ce2 N61 2.759(3) . ?
Ce2 N62 2.758(2) . ?
Ce2 N92 2.809(3) . ?
Ce2 N91 2.840(3) . ?
O78 C77 1.236(4) . ?
O88 C87 1.275(4) . ?
O108 C107 1.221(4) . ?
O118 C117 1.278(4) . ?
N61 C62 1.349(4) . ?
N61 C66 1.350(4) . ?
N62 C69 1.288(4) . ?
N62 N63 1.379(3) . ?
N63 C77 1.364(4) . ?
N64 C67 1.288(4) . ?
N64 N65 1.394(4) . ?
N65 C87 1.313(4) . ?
N66 C77 1.348(4) . ?
N66 C71 1.423(4) . ?
N91 C92 1.343(4) . ?
N91 C96 1.344(4) . ?
N92 C99 1.286(4) . ?
N92 N93 1.364(4) . ?
N93 C107 1.370(4) . ?
N94 C97 1.289(4) . ?
N94 N95 1.401(4) . ?
N95 C117 1.302(4) . ?
N96 C107 1.348(4) . ?
N96 C101 1.420(4) . ?
C32 C33 1.396(5) . ?
C32 C39 1.480(5) . ?
C33 C34 1.367(5) . ?
C34 C35 1.359(5) . ?
C35 C36 1.395(5) . ?
C36 C37 1.474(5) . ?
C37 C38 1.508(4) . ?
C39 C40 1.498(5) . ?
C41 C42 1.385(5) . ?
C41 C46 1.391(5) . ?
C42 C43 1.379(5) . ?
C43 C44 1.367(5) . ?
C44 C45 1.375(5) . ?
C45 C46 1.381(5) . ?
C51 C52 1.378(5) . ?
C51 C56 1.379(5) . ?
C51 C57 1.507(5) . ?
C52 C53 1.392(5) . ?
C53 C54 1.371(6) . ?
C54 C55 1.362(6) . ?
C55 C56 1.390(5) . ?
C62 C63 1.388(4) . ?
C62 C69 1.478(4) . ?
C63 C64 1.371(5) . ?
C64 C65 1.376(5) . ?
C65 C66 1.392(5) . ?
C66 C67 1.477(5) . ?
C67 C68 1.492(4) . ?
C69 C70 1.498(4) . ?
C71 C72 1.385(4) . ?
C71 C76 1.385(4) . ?
C72 C73 1.375(5) . ?
C73 C74 1.371(5) . ?
C74 C75 1.369(5) . ?
C75 C76 1.383(5) . ?
C81 C82 1.384(5) . ?
C81 C86 1.390(5) . ?
C81 C87 1.488(4) . ?
C82 C83 1.387(5) . ?
C83 C84 1.367(6) . ?
C84 C85 1.367(7) . ?
C85 C86 1.383(6) . ?
C92 C93 1.384(5) . ?
C92 C99 1.475(5) . ?
C93 C94 1.378(5) . ?
C94 C95 1.371(5) . ?
C95 C96 1.389(5) . ?
C96 C97 1.476(5) . ?
C97 C98 1.491(5) . ?
C99 C100 1.507(4) . ?
C101 C106 1.374(5) . ?
C101 C102 1.395(5) . ?
C102 C103 1.385(6) . ?
C103 C104 1.371(6) . ?
C104 C105 1.376(6) . ?
C105 C106 1.384(5) . ?
C111 C112 1.377(5) . ?
C111 C116 1.377(5) . ?
C111 C117 1.501(4) . ?
C112 C113 1.396(5) . ?
C113 C114 1.378(7) . ?
C114 C115 1.360(6) . ?
C115 C116 1.380(5) . ?
O121 C122 1.393(5) . ?
C122 C123 1.452(7) . ?
O131 C132 1.421(4) . ?
C132 C133 1.497(5) . ?
O141 C142 1.416(5) . ?
C142 C143 1.483(6) . ?
O151 C152 1.425(5) . ?
C152 C153 1.488(6) . ?
O161 C162 1.393(6) . ?
C162 C163 1.449(7) . ?
C173 C172 1.320(8) . ?
C172 O172 1.429(13) . ?
C172 O171 1.445(13) . ?
C183 C182 1.500(6) . ?
C182 O181 1.425(5) . ?
O191 C192 1.493(6) . ?
C192 C193 1.462(7) . ?
O201 C202 1.16(4) . ?
C202 C203 1.40(6) . ?
O211 C212 1.306(17) . ?
C212 C213 1.585(18) . ?
S O4 1.448(2) . ?
S O5 1.467(2) . ?
S O2 1.471(2) . ?
S O3 1.475(2) . ?

loop_
_geom_hbond_atom_site_label_D
_geom_hbond_atom_site_label_H
_geom_hbond_atom_site_label_A
_geom_hbond_distance_DH
_geom_hbond_distance_HA
_geom_hbond_distance_DA
_geom_hbond_angle_DHA
_geom_hbond_site_symmetry_A
N3 H3N O2 0.79(3) 2.05(3) 2.802(4) 159(3) 4_575
N6 H6 O2 0.86 2.26 3.026(4) 147.9 4_575
N6 H6 O5 0.86 2.62 3.407(4) 152.1 4_575
N33 H33N O3 0.92(3) 1.89(3) 2.783(4) 164(3) 2_655
N36 H36 O5 0.86 2.07 2.900(4) 162.0 2_655
N63 H63N O4 0.83(3) 1.96(3) 2.782(3) 171(3) .
N66 H66 O2 0.86 2.01 2.855(3) 166.9 .
N93 H93N O151 0.77(3) 2.12(3) 2.817(4) 151(3) 3_776
N96 H96 O151 0.86 2.07 2.866(4) 153.8 3_776
O121 H121 N5 0.82 2.04 2.848(4) 168.8 2_645
O131 H131 O3 0.82 1.91 2.721(3) 172.0 .
O141 H141 O121 0.82 1.91 2.720(4) 170.5 .
O151 H151 O5 0.82 1.89 2.702(3) 170.6 .
O161 H161 O171 0.82 1.76 2.575(13) 172.2 .
O161 H161 O172 0.82 2.18 2.975(13) 162.9 .
O171 H171 O161 0.82 1.80 2.575(12) 158.0 .
O172 H172 O161 0.82 2.20 2.975(13) 158.6 .
O181 H181 O171 0.82 1.92 2.730(12) 169.8 .
O181 H181 O172 0.82 1.93 2.638(14) 144.2 .
O191 H191 O141 0.82 2.00 2.719(4) 146.6 1_455
